data_7233819
loop_
_publ_author_name
'Percino, M. Judith'
'Cer\'on, Margarita'
'Venkatesan, Perumal'
'P\'erez-Guti\'errez, Enrique'
'Santos, Pilar'
'Ceballos, Paulina'
'Castillo, Armando E.'
'Gordillo-Guerra, Paola'
'Anandhan, Karnambaram'
'Barbosa-Garc\'ia, Oracio'
'Bernal, Wilson'
'Thamotharan, Subbiah'

_publ_section_title
;
 A low molecular weight OLED material:
 2-(4-((2-hydroxyethyl)(methyl)amino)benzylidene)malononitrile. Synthesis,
 crystal structure, thin film morphology, spectroscopic characterization
 and DFT calculations
;
_journal_issue 49
_journal_name_full 'RSC Advances'
_journal_page_first 28704
_journal_paper_doi 10.1039/C9RA05425A
_journal_volume 9
_journal_year 2019
_chemical_formula_moiety 'C13 H13 N3 O'
_chemical_formula_sum 'C13 H13 N3 O'
_chemical_formula_weight 227.26
_chemical_name_systematic 2-[[4-[hydroxymethyl(methyl)amino]phenyl]methylene]propanedinitrile
_space_group_crystal_system monoclinic
_space_group_IT_number 14
_space_group_name_Hall '-P 2yn'
_space_group_name_H-M_alt 'P 1 21/n 1'
_symmetry_space_group_name_Hall '-P 2yn'
_symmetry_space_group_name_H-M 'P 1 21/n 1'
_atom_sites_solution_hydrogens geom
_atom_sites_solution_primary direct
_atom_sites_solution_secondary difmap
_audit_creation_method SHELXL-2014
_audit_update_record
;
2018-09-17 deposited with the CCDC.    2019-09-05 downloaded from the CCDC.
;
_cell_angle_alpha 90
_cell_angle_beta 92.1370(16)
_cell_angle_gamma 90
_cell_formula_units_Z 4
_cell_length_a 7.24645(14)
_cell_length_b 17.8507(4)
_cell_length_c 9.27013(18)
_cell_measurement_reflns_used 3821
_cell_measurement_temperature 110(2)
_cell_measurement_theta_max 71.97
_cell_measurement_theta_min 4.93
_cell_volume 1198.30(4)
_computing_cell_refinement 'CrysAlisPro 1.171.39.29c (Rigaku OD, 2017)'
_computing_data_collection 'CrysAlisPro 1.171.39.29c (Rigaku OD, 2017)'
_computing_data_reduction 'CrysAlisPro 1.171.39.29c (Rigaku OD, 2017)'
_computing_molecular_graphics 'SHELXTL v6.10 (Sheldrick, 2008)'
_computing_publication_material 'SHELXTL v6.10 (Sheldrick, 2008)'
_computing_structure_refinement 'SHELXL-2014/7 (Sheldrick, 2015)'
_computing_structure_solution 'SHELXS-2014/7 (Sheldrick, 2015)'
_diffrn_ambient_temperature 110(2)
_diffrn_measured_fraction_theta_full 1.000
_diffrn_measured_fraction_theta_max 1.000
_diffrn_measurement_device_type 'SuperNova, Dual, Cu at zero, Atlas'
_diffrn_measurement_method '\w scans'
_diffrn_radiation_monochromator mirror
_diffrn_radiation_source 'SuperNova (Cu) X-ray Source'
_diffrn_radiation_type CuK\a
_diffrn_radiation_wavelength 1.54178
_diffrn_reflns_av_R_equivalents 0.0231
_diffrn_reflns_av_unetI/netI 0.0211
_diffrn_reflns_Laue_measured_fraction_full 1.000
_diffrn_reflns_Laue_measured_fraction_max 1.000
_diffrn_reflns_limit_h_max 8
_diffrn_reflns_limit_h_min -8
_diffrn_reflns_limit_k_max 22
_diffrn_reflns_limit_k_min -21
_diffrn_reflns_limit_l_max 11
_diffrn_reflns_limit_l_min -11
_diffrn_reflns_number 7864
_diffrn_reflns_point_group_measured_fraction_full 1.000
_diffrn_reflns_point_group_measured_fraction_max 1.000
_diffrn_reflns_theta_full 67.679
_diffrn_reflns_theta_max 71.868
_diffrn_reflns_theta_min 4.955
_exptl_absorpt_coefficient_mu 0.668
_exptl_absorpt_correction_T_max 0.978
_exptl_absorpt_correction_T_min 0.857
_exptl_absorpt_correction_type analytical
_exptl_absorpt_process_details
;
CrysAlisPro 1.171.39.29c (Rigaku Oxford Diffraction, 2017)
Analytical numeric absorption correction using a multifaceted crystal
            model based on expressions derived by R.C. Clark & J.S. Reid.
(Clark, R. C. & Reid, J. S. (1995). Acta Cryst. A51, 887-897)
Empirical absorption correction using spherical harmonics,
 implemented in SCALE3 ABSPACK scaling algorithm.
;
_exptl_crystal_colour orange
_exptl_crystal_density_diffrn 1.260
_exptl_crystal_description lath
_exptl_crystal_F_000 480
_exptl_crystal_preparation Luminescent
_exptl_crystal_recrystallization_method 'Re-crystallisation from solvent: Methanol'
_exptl_crystal_size_max 0.34
_exptl_crystal_size_mid 0.09
_exptl_crystal_size_min 0.04
_refine_diff_density_max 0.181
_refine_diff_density_min -0.132
_refine_diff_density_rms 0.029
_refine_ls_extinction_coef 0.0019(5)
_refine_ls_extinction_expression Fc^*^=kFc[1+0.001xFc^2^\l^3^/sin(2\q)]^-1/4^
_refine_ls_extinction_method SHELXL
_refine_ls_goodness_of_fit_ref 1.023
_refine_ls_hydrogen_treatment constr
_refine_ls_matrix_type full
_refine_ls_number_parameters 307
_refine_ls_number_reflns 2347
_refine_ls_number_restraints 728
_refine_ls_restrained_S_all 0.967
_refine_ls_R_factor_all 0.0425
_refine_ls_R_factor_gt 0.0344
_refine_ls_shift/su_max 0.001
_refine_ls_shift/su_mean 0.000
_refine_ls_structure_factor_coef Fsqd
_refine_ls_weighting_details 'w=1/[\s^2^(Fo^2^)+(0.0443P)^2^+0.2481P] where P=(Fo^2^+2Fc^2^)/3'
_refine_ls_weighting_scheme calc
_refine_ls_wR_factor_gt 0.0867
_refine_ls_wR_factor_ref 0.0935
_reflns_Friedel_coverage 0.000
_reflns_number_gt 1994
_reflns_number_total 2347
_reflns_threshold_expression 'I > 2\s(I)'
_cod_data_source_file c9ra05425a2.cif
_cod_data_source_block R2
_cod_database_code 7233819
_shelx_space_group_comment
;
The symmetry employed for this shelxl refinement is uniquely defined
by the following loop, which should always be used as a source of
symmetry information in preference to the above space-group names.
They are only intended as comments.
;
_oxdiff_exptl_absorpt_empirical_full_min 0.730
_oxdiff_exptl_absorpt_empirical_full_max 1.311
_oxdiff_exptl_absorpt_empirical_details
;
Empirical correction (ABSPACK) includes:
- Absorption correction using spherical harmonics
- Frame scaling
;
_shelxl_version_number 2014-3

loop_
_space_group_symop_operation_xyz
'x, y, z'
'-x+1/2, y+1/2, -z+1/2'
'-x, -y, -z'
'x-1/2, -y-1/2, z-1/2'

loop_
_atom_site_label
_atom_site_type_symbol
_atom_site_fract_x
_atom_site_fract_y
_atom_site_fract_z
_atom_site_U_iso_or_equiv
_atom_site_adp_type
_atom_site_occupancy
_atom_site_site_symmetry_order
_atom_site_calc_flag
_atom_site_refinement_flags_posn
_atom_site_refinement_flags_adp
_atom_site_refinement_flags_occupancy
_atom_site_disorder_assembly
_atom_site_disorder_group
N1 N 0.2100(12) 0.0335(5) 0.0871(8) 0.0675(17) Uani 0.598(13) 1 d D U P A 1
C1 C 0.1822(13) -0.0106(5) 0.1721(9) 0.0373(14) Uani 0.598(13) 1 d D U P A 1
N2 N 0.0215(13) -0.1935(4) 0.1849(7) 0.0399(12) Uani 0.598(13) 1 d D U P A 1
C2 C 0.0797(14) -0.1366(4) 0.2249(8) 0.0300(12) Uani 0.598(13) 1 d D U P A 1
C3 C 0.1497(15) -0.0663(4) 0.2772(8) 0.0226(11) Uani 0.598(13) 1 d D U P A 1
C4 C 0.188(2) -0.0570(6) 0.4222(9) 0.0223(8) Uani 0.598(13) 1 d D U P A 1
H4 H 0.1639 -0.0995 0.4800 0.027 Uiso 0.598(13) 1 calc R U P A 1
C5 C 0.259(3) 0.0065(6) 0.5004(9) 0.0208(7) Uani 0.598(13) 1 d D U P A 1
C6 C 0.3010(19) 0.0765(5) 0.4383(8) 0.0226(8) Uani 0.598(13) 1 d D U P A 1
H6 H 0.2821 0.0829 0.3371 0.027 Uiso 0.598(13) 1 calc R U P A 1
C7 C 0.3682(10) 0.1355(4) 0.5191(7) 0.0231(8) Uani 0.598(13) 1 d D U P A 1
H7 H 0.3945 0.1817 0.4734 0.028 Uiso 0.598(13) 1 calc R U P A 1
C8 C 0.3987(10) 0.1281(4) 0.6701(7) 0.0266(8) Uani 0.598(13) 1 d D U P A 1
C9 C 0.3593(11) 0.0580(4) 0.7352(8) 0.0310(9) Uani 0.598(13) 1 d D U P A 1
H9 H 0.3792 0.0515 0.8363 0.037 Uiso 0.598(13) 1 calc R U P A 1
C10 C 0.2926(15) -0.0001(5) 0.6516(9) 0.0264(9) Uani 0.598(13) 1 d D U P A 1
H10 H 0.2680 -0.0466 0.6967 0.032 Uiso 0.598(13) 1 calc R U P A 1
N3 N 0.4611(8) 0.1821(2) 0.7704(4) 0.0346(12) Uani 0.531(3) 1 d D U P A 1
C11 C 0.4704(8) 0.1728(3) 0.9264(5) 0.0440(18) Uani 0.531(3) 1 d D U P A 1
H11A H 0.3487 0.1582 0.9596 0.066 Uiso 0.531(3) 1 calc R U P A 1
H11B H 0.5081 0.2202 0.9721 0.066 Uiso 0.531(3) 1 calc R U P A 1
H11C H 0.5606 0.1338 0.9526 0.066 Uiso 0.531(3) 1 calc R U P A 1
C12 C 0.5227(8) 0.2527(3) 0.7096(6) 0.0339(13) Uani 0.531(3) 1 d D U P A 1
H12A H 0.5891 0.2426 0.6203 0.041 Uiso 0.531(3) 1 calc R U P A 1
H12B H 0.6099 0.2775 0.7792 0.041 Uiso 0.531(3) 1 calc R U P A 1
C13 C 0.3604(9) 0.3053(3) 0.6749(6) 0.0356(11) Uani 0.531(3) 1 d D U P A 1
H13A H 0.4076 0.3533 0.6376 0.043 Uiso 0.531(3) 1 calc R U P A 1
H13B H 0.2790 0.2826 0.5987 0.043 Uiso 0.531(3) 1 calc R U P A 1
O1 O 0.2562(10) 0.3193(3) 0.8001(6) 0.0379(9) Uani 0.531(3) 1 d D U P A 1
H1 H 0.1808 0.2842 0.8111 0.057 Uiso 0.531(3) 1 calc R U P A 1
N1' N 0.1509(13) 0.0240(6) 0.0958(12) 0.0519(16) Uani 0.402(13) 1 d D U P A 2
C1' C 0.1473(18) -0.0207(7) 0.1867(14) 0.0353(18) Uani 0.402(13) 1 d D U P A 2
N2' N 0.0207(19) -0.2045(6) 0.2253(11) 0.0369(16) Uani 0.402(13) 1 d D U P A 2
C2' C 0.072(2) -0.1465(6) 0.2585(10) 0.0254(15) Uani 0.402(13) 1 d D U P A 2
C3' C 0.142(3) -0.0742(7) 0.3012(13) 0.0277(16) Uani 0.402(13) 1 d D U P A 2
C4' C 0.188(4) -0.0622(9) 0.4414(14) 0.0223(8) Uani 0.402(13) 1 d D U P A 2
H4' H 0.1736 -0.1049 0.5009 0.027 Uiso 0.402(13) 1 calc R U P A 2
C5' C 0.254(4) 0.0024(9) 0.5174(14) 0.0208(7) Uani 0.402(13) 1 d D U P A 2
C6' C 0.303(3) 0.0721(8) 0.4615(12) 0.0226(8) Uani 0.402(13) 1 d D U P A 2
H6' H 0.2916 0.0811 0.3606 0.027 Uiso 0.402(13) 1 calc R U P A 2
C7' C 0.3694(17) 0.1277(6) 0.5532(9) 0.0231(8) Uani 0.402(13) 1 d D U P A 2
H7' H 0.4040 0.1742 0.5125 0.028 Uiso 0.402(13) 1 calc R U P A 2
C8' C 0.3879(15) 0.1188(5) 0.7030(9) 0.0266(8) Uani 0.402(13) 1 d D U P A 2
C9' C 0.3311(17) 0.0506(6) 0.7563(12) 0.0310(9) Uani 0.402(13) 1 d D U P A 2
H9' H 0.3345 0.0428 0.8577 0.037 Uiso 0.402(13) 1 calc R U P A 2
C10' C 0.270(2) -0.0062(8) 0.6672(13) 0.0264(9) Uani 0.402(13) 1 d D U P A 2
H10' H 0.2376 -0.0529 0.7085 0.032 Uiso 0.402(13) 1 calc R U P A 2
N3' N 0.4813(14) 0.1908(5) 0.7354(8) 0.0272(14) Uani 0.2429(19) 1 d D U P A 2
C11' C 0.5079(18) 0.2622(6) 0.6590(9) 0.036(2) Uani 0.2429(19) 1 d D U P A 2
H11D H 0.4748 0.2557 0.5563 0.053 Uiso 0.2429(19) 1 calc R U P A 2
H11E H 0.4290 0.3008 0.6998 0.053 Uiso 0.2429(19) 1 calc R U P A 2
H11F H 0.6375 0.2775 0.6701 0.053 Uiso 0.2429(19) 1 calc R U P A 2
C12' C 0.5250(11) 0.1916(5) 0.8899(8) 0.0313(16) Uani 0.2429(19) 1 d D U P A 2
H12C H 0.6189 0.2309 0.9107 0.038 Uiso 0.2429(19) 1 calc R U P A 2
H12D H 0.5802 0.1428 0.9181 0.038 Uiso 0.2429(19) 1 calc R U P A 2
C13' C 0.3595(8) 0.2061(3) 0.9813(5) 0.0375(12) Uani 0.2429(19) 1 d D U P A 2
H13C H 0.2694 0.1649 0.9674 0.045 Uiso 0.2429(19) 1 calc R U P A 2
H13D H 0.4000 0.2071 1.0845 0.045 Uiso 0.2429(19) 1 calc R U P A 2
O1' O 0.2727(5) 0.2754(2) 0.9439(4) 0.0399(10) Uani 0.2429(19) 1 d D U P A 2
H1' H 0.1756 0.2671 0.8942 0.060 Uiso 0.2429(19) 1 calc R U P A 2
N3C N 0.445(2) 0.1668(6) 0.7988(9) 0.0346(12) Uani 0.227(3) 1 d D U P B 3
C11C C 0.433(2) 0.1533(8) 0.9532(14) 0.040(3) Uani 0.227(3) 1 d D U P B 3
H11G H 0.3810 0.1034 0.9689 0.060 Uiso 0.227(3) 1 calc R U P B 3
H11H H 0.5565 0.1563 0.9993 0.060 Uiso 0.227(3) 1 calc R U P B 3
H11I H 0.3531 0.1912 0.9951 0.060 Uiso 0.227(3) 1 calc R U P B 3
C12C C 0.5188(19) 0.2383(7) 0.7529(12) 0.0324(18) Uani 0.227(3) 1 d D U P B 3
H12E H 0.5974 0.2300 0.6694 0.039 Uiso 0.227(3) 1 calc R U P B 3
H12F H 0.5978 0.2594 0.8324 0.039 Uiso 0.227(3) 1 calc R U P B 3
C13C C 0.369(2) 0.2947(8) 0.7111(14) 0.034(2) Uani 0.227(3) 1 d D U P B 3
H13E H 0.4267 0.3423 0.6813 0.041 Uiso 0.227(3) 1 calc R U P B 3
H13F H 0.2932 0.2753 0.6284 0.041 Uiso 0.227(3) 1 calc R U P B 3
O1C O 0.257(3) 0.3076(9) 0.8300(16) 0.0379(9) Uani 0.227(3) 1 d D U P B 3
H1C H 0.1728 0.2751 0.8308 0.057 Uiso 0.227(3) 1 calc R U P B 3

loop_
_atom_site_aniso_label
_atom_site_aniso_U_11
_atom_site_aniso_U_22
_atom_site_aniso_U_33
_atom_site_aniso_U_23
_atom_site_aniso_U_13
_atom_site_aniso_U_12
N1 0.104(5) 0.068(2) 0.0299(15) 0.0110(13) -0.004(3) -0.030(3)
C1 0.049(3) 0.039(2) 0.0234(19) 0.0030(16) -0.0064(19) -0.006(2)
N2 0.0367(14) 0.036(2) 0.046(3) -0.014(2) -0.001(2) -0.0010(15)
C2 0.0273(15) 0.031(2) 0.032(3) -0.0025(17) 0.002(2) 0.0036(14)
C3 0.0240(15) 0.021(2) 0.023(2) -0.0051(17) -0.0023(18) 0.0004(15)
C4 0.0216(5) 0.0200(14) 0.025(2) 0.0027(14) 0.003(2) 0.0035(11)
C5 0.0203(10) 0.0230(11) 0.0193(18) 0.0003(12) 0.0033(19) 0.0035(9)
C6 0.0268(6) 0.0240(11) 0.017(2) 0.0018(14) 0.0040(19) 0.0022(8)
C7 0.0265(6) 0.0215(13) 0.022(2) 0.0025(14) 0.0069(17) -0.0006(9)
C8 0.0225(9) 0.0332(14) 0.024(2) -0.0096(14) -0.0001(16) 0.0071(9)
C9 0.029(2) 0.0455(15) 0.0184(19) -0.0053(12) 0.0041(14) 0.0133(12)
C10 0.026(2) 0.0311(15) 0.0222(16) 0.0046(12) 0.0094(14) 0.0072(11)
N3 0.0334(17) 0.033(2) 0.037(2) -0.0122(18) -0.0037(19) 0.0026(16)
C11 0.051(4) 0.038(4) 0.041(3) -0.015(2) -0.016(3) 0.004(3)
C12 0.0278(15) 0.031(2) 0.042(4) -0.012(2) -0.010(3) -0.0004(16)
C13 0.0320(15) 0.0251(18) 0.050(3) -0.0051(16) -0.0023(18) 0.0040(12)
O1 0.0385(7) 0.023(2) 0.053(3) -0.0117(14) 0.0035(16) 0.0003(12)
N1' 0.068(4) 0.054(4) 0.032(3) 0.007(2) -0.006(3) -0.013(3)
C1' 0.043(4) 0.033(3) 0.030(3) -0.010(2) 0.001(2) -0.008(2)
N2' 0.0322(19) 0.034(3) 0.044(4) -0.010(3) -0.004(3) 0.000(2)
C2' 0.025(2) 0.027(3) 0.024(3) -0.004(2) 0.001(3) 0.002(2)
C3' 0.029(2) 0.024(2) 0.030(3) 0.006(2) 0.001(3) 0.0047(18)
C4' 0.0216(5) 0.0200(14) 0.025(2) 0.0027(14) 0.003(2) 0.0035(11)
C5' 0.0203(10) 0.0230(11) 0.0193(18) 0.0003(12) 0.0033(19) 0.0035(9)
C6' 0.0268(6) 0.0240(11) 0.017(2) 0.0018(14) 0.0040(19) 0.0022(8)
C7' 0.0265(6) 0.0215(13) 0.022(2) 0.0025(14) 0.0069(17) -0.0006(9)
C8' 0.0225(9) 0.0332(14) 0.024(2) -0.0096(14) -0.0001(16) 0.0071(9)
C9' 0.029(2) 0.0455(15) 0.0184(19) -0.0053(12) 0.0041(14) 0.0133(12)
C10' 0.026(2) 0.0311(15) 0.0222(16) 0.0046(12) 0.0094(14) 0.0072(11)
N3' 0.029(2) 0.032(3) 0.021(3) -0.009(2) 0.005(2) 0.001(2)
C11' 0.046(4) 0.027(3) 0.034(4) -0.009(3) -0.010(4) -0.010(3)
C12' 0.030(3) 0.034(3) 0.031(3) -0.009(2) -0.001(2) 0.003(2)
C13' 0.049(3) 0.031(3) 0.032(2) -0.0074(19) 0.003(2) 0.004(2)
O1' 0.040(2) 0.0288(19) 0.051(2) -0.0127(16) -0.0017(16) 0.0055(15)
N3C 0.0334(17) 0.033(2) 0.037(2) -0.0122(18) -0.0037(19) 0.0026(16)
C11C 0.044(4) 0.041(6) 0.036(4) -0.018(4) 0.000(3) -0.015(4)
C12C 0.030(3) 0.034(4) 0.033(4) -0.002(3) 0.002(3) 0.004(3)
C13C 0.033(3) 0.028(4) 0.040(5) -0.009(3) -0.008(3) -0.008(3)
O1C 0.0385(7) 0.023(2) 0.053(3) -0.0117(14) 0.0035(16) 0.0003(12)

loop_
_atom_type_symbol
_atom_type_description
_atom_type_scat_dispersion_real
_atom_type_scat_dispersion_imag
_atom_type_scat_source
C C 0.0181 0.0091 'International Tables Vol C Tables 4.2.6.8 and 6.1.1.4'
H H 0.0000 0.0000 'International Tables Vol C Tables 4.2.6.8 and 6.1.1.4'
N N 0.0311 0.0180 'International Tables Vol C Tables 4.2.6.8 and 6.1.1.4'
O O 0.0492 0.0322 'International Tables Vol C Tables 4.2.6.8 and 6.1.1.4'

loop_
_geom_angle_atom_site_label_1
_geom_angle_atom_site_label_2
_geom_angle_atom_site_label_3
_geom_angle
N1 C1 C3 179.2(10)
N2 C2 C3 178.8(7)
C4 C3 C1 123.7(6)
C4 C3 C2 119.7(6)
C1 C3 C2 116.6(5)
C3 C4 C5 130.4(7)
C3 C4 H4 114.8
C5 C4 H4 114.8
C6 C5 C10 116.4(6)
C6 C5 C4 124.9(7)
C10 C5 C4 118.7(7)
C7 C6 C5 122.2(5)
C7 C6 H6 118.9
C5 C6 H6 118.9
C6 C7 C8 120.6(4)
C6 C7 H7 119.7
C8 C7 H7 119.7
N3 C8 C7 128.8(5)
N3 C8 C9 112.8(5)
C7 C8 C9 118.4(4)
C10 C9 C8 119.8(5)
C10 C9 H9 120.1
C8 C9 H9 120.1
C9 C10 C5 122.7(6)
C9 C10 H10 118.7
C5 C10 H10 118.7
C8 N3 C11 125.7(4)
C8 N3 C12 115.7(4)
C11 N3 C12 118.6(4)
N3 C11 H11A 109.5
N3 C11 H11B 109.5
H11A C11 H11B 109.5
N3 C11 H11C 109.5
H11A C11 H11C 109.5
H11B C11 H11C 109.5
N3 C12 C13 111.6(5)
N3 C12 H12A 109.3
C13 C12 H12A 109.3
N3 C12 H12B 109.3
C13 C12 H12B 109.3
H12A C12 H12B 108.0
O1 C13 C12 111.2(4)
O1 C13 H13A 109.4
C12 C13 H13A 109.4
O1 C13 H13B 109.4
C12 C13 H13B 109.4
H13A C13 H13B 108.0
C13 O1 H1 109.5
N1' C1' C3' 178.6(14)
N2' C2' C3' 178.1(15)
C4' C3' C1' 126.8(11)
C4' C3' C2' 118.7(9)
C1' C3' C2' 114.4(9)
C3' C4' C5' 132.2(12)
C3' C4' H4' 113.9
C5' C4' H4' 113.9
C10' C5' C6' 116.9(9)
C10' C5' C4' 114.6(10)
C6' C5' C4' 128.5(10)
C7' C6' C5' 120.0(9)
C7' C6' H6' 120.0
C5' C6' H6' 120.0
C6' C7' C8' 123.1(8)
C6' C7' H7' 118.4
C8' C7' H7' 118.4
C9' C8' C7' 115.8(7)
C9' C8' N3' 146.4(8)
C7' C8' N3' 97.4(7)
C10' C9' C8' 122.0(9)
C10' C9' H9' 119.0
C8' C9' H9' 119.0
C9' C10' C5' 122.0(10)
C9' C10' H10' 119.0
C5' C10' H10' 119.0
C12' N3' C11' 115.9(7)
C12' N3' C8' 106.9(7)
C11' N3' C8' 136.1(8)
N3' C11' H11D 109.5
N3' C11' H11E 109.5
H11D C11' H11E 109.5
N3' C11' H11F 109.5
H11D C11' H11F 109.5
H11E C11' H11F 109.5
N3' C12' C13' 113.8(6)
N3' C12' H12C 108.8
C13' C12' H12C 108.8
N3' C12' H12D 108.8
C13' C12' H12D 108.8
H12C C12' H12D 107.7
O1' C13' C12' 111.3(5)
O1' C13' H13C 109.4
C12' C13' H13C 109.4
O1' C13' H13D 109.4
C12' C13' H13D 109.4
H13C C13' H13D 108.0
C13' O1' H1' 109.5
C12C N3C C11C 117.9(8)
N3C C11C H11G 109.5
N3C C11C H11H 109.5
H11G C11C H11H 109.5
N3C C11C H11I 109.5
H11G C11C H11I 109.5
H11H C11C H11I 109.5
N3C C12C C13C 112.9(10)
N3C C12C H12E 109.0
C13C C12C H12E 109.0
N3C C12C H12F 109.0
C13C C12C H12F 109.0
H12E C12C H12F 107.8
O1C C13C C12C 109.6(10)
O1C C13C H13E 109.7
C12C C13C H13E 109.7
O1C C13C H13F 109.7
C12C C13C H13F 109.7
H13E C13C H13F 108.2
C13C O1C H1C 109.5

loop_
_geom_bond_atom_site_label_1
_geom_bond_atom_site_label_2
_geom_bond_distance
N1 C1 1.138(7)
C1 C3 1.418(6)
N2 C2 1.156(7)
C2 C3 1.430(6)
C3 C4 1.373(6)
C4 C5 1.430(7)
C4 H4 0.9500
C5 C6 1.414(7)
C5 C10 1.418(7)
C6 C7 1.371(7)
C6 H6 0.9500
C7 C8 1.415(4)
C7 H7 0.9500
C8 N3 1.402(6)
C8 C9 1.423(6)
C9 C10 1.372(7)
C9 H9 0.9500
C10 H10 0.9500
N3 C11 1.455(6)
N3 C12 1.458(6)
C11 H11A 0.9800
C11 H11B 0.9800
C11 H11C 0.9800
C12 C13 1.529(5)
C12 H12A 0.9900
C12 H12B 0.9900
C13 O1 1.430(5)
C13 H13A 0.9900
C13 H13B 0.9900
O1 H1 0.8400
N1' C1' 1.161(11)
C1' C3' 1.429(10)
N2' C2' 1.136(10)
C2' C3' 1.440(10)
C3' C4' 1.346(10)
C4' C5' 1.424(10)
C4' H4' 0.9500
C5' C10' 1.398(11)
C5' C6' 1.399(11)
C6' C7' 1.381(10)
C6' H6' 0.9500
C7' C8' 1.399(7)
C7' H7' 0.9500
C8' C9' 1.382(9)
C8' N3' 1.478(11)
C9' C10' 1.371(10)
C9' H9' 0.9500
C10' H10' 0.9500
N3' C12' 1.455(9)
N3' C11' 1.474(10)
C11' H11D 0.9800
C11' H11E 0.9800
C11' H11F 0.9800
C12' C13' 1.517(6)
C12' H12C 0.9900
C12' H12D 0.9900
C13' O1' 1.425(6)
C13' H13C 0.9900
C13' H13D 0.9900
O1' H1' 0.8400
N3C C12C 1.454(11)
N3C C11C 1.457(12)
C11C H11G 0.9800
C11C H11H 0.9800
C11C H11I 0.9800
C12C C13C 1.518(12)
C12C H12E 0.9900
C12C H12F 0.9900
C13C O1C 1.415(13)
C13C H13E 0.9900
C13C H13F 0.9900
O1C H1C 0.8400

loop_
_geom_torsion_atom_site_label_1
_geom_torsion_atom_site_label_2
_geom_torsion_atom_site_label_3
_geom_torsion_atom_site_label_4
_geom_torsion
C2 C3 C4 C5 179.7(16)
C3 C4 C5 C6 2(3)
C3 C4 C5 C10 -177.6(16)
C10 C5 C6 C7 -1(2)
C4 C5 C6 C7 179.8(15)
C5 C6 C7 C8 0.2(17)
C6 C7 C8 N3 -178.1(9)
C6 C7 C8 C9 0.5(11)
N3 C8 C9 C10 178.4(7)
C7 C8 C9 C10 -0.4(10)
C8 C9 C10 C5 -0.5(14)
C6 C5 C10 C9 1(2)
C4 C5 C10 C9 -179.6(13)
C7 C8 N3 C11 173.0(7)
C9 C8 N3 C11 -5.7(9)
C7 C8 N3 C12 -7.7(10)
C9 C8 N3 C12 173.7(6)
C8 N3 C12 C13 82.9(6)
C11 N3 C12 C13 -97.7(6)
N3 C12 C13 O1 56.8(7)
C1' C3' C4' C5' -1(4)
C2' C3' C4' C5' -177(3)
C3' C4' C5' C10' 175(3)
C3' C4' C5' C6' -6(5)
C10' C5' C6' C7' 2(3)
C4' C5' C6' C7' -178(2)
C5' C6' C7' C8' -1(3)
C6' C7' C8' C9' -1.6(18)
C6' C7' C8' N3' 173.9(14)
C7' C8' C9' C10' 3.4(17)
N3' C8' C9' C10' -168.4(17)
C8' C9' C10' C5' -3(2)
C6' C5' C10' C9' 0(3)
C4' C5' C10' C9' -180(2)
C9' C8' N3' C12' -4(2)
C7' C8' N3' C12' -176.7(8)
C9' C8' N3' C11' -170.9(15)
C7' C8' N3' C11' 16.5(17)
C11' N3' C12' C13' 94.5(10)
C8' N3' C12' C13' -75.4(10)
N3' C12' C13' O1' -57.7(8)
C11C N3C C12C C13C -97.8(14)
N3C C12C C13C O1C 59.1(15)
